data_1520699
loop_
_publ_author_name
'Mart\'inez, \'Angel Manu'
'Echavarren, Javier'
'Alonso, In\'es'
'Rodr\'iguez, Nuria'
'G\'omez Array\'as, Ram\'on'
'Carretero, Juan C.'

_publ_section_title
;
 RhI/RhIIIcatalyst-controlled divergent aryl/heteroaryl C--H bond
 functionalization of picolinamides with alkynes
;
_journal_issue 10
_journal_name_full 'Chem. Sci.'
_journal_page_first 5802
_journal_paper_doi 10.1039/C5SC01885D
_journal_volume 6
_journal_year 2015
_chemical_formula_moiety 'C42 H34 N2 O'
_chemical_formula_sum 'C42 H34 N2 O'
_chemical_formula_weight 582.71
_chemical_name_systematic
; 
 ? 
;
_space_group_IT_number 14
_symmetry_cell_setting monoclinic
_symmetry_space_group_name_Hall '-P 2yn'
_symmetry_space_group_name_H-M 'P 1 21/n 1'
_atom_sites_solution_hydrogens geom
_atom_sites_solution_primary direct
_atom_sites_solution_secondary difmap
_audit_creation_method SHELXL-97
_audit_update_record
;
2014-10-02 deposited with the CCDC.
2015-06-29 downloaded from the CCDC.
;
_cell_angle_alpha 90.00
_cell_angle_beta 100.329(2)
_cell_angle_gamma 90.00
_cell_formula_units_Z 4
_cell_length_a 7.8222(3)
_cell_length_b 19.2845(6)
_cell_length_c 21.7791(8)
_cell_measurement_reflns_used 6686
_cell_measurement_temperature 298(2)
_cell_measurement_theta_max 65.54
_cell_measurement_theta_min 3.08
_cell_volume 3232.1(2)
_computing_cell_refinement 'SAINT (Bruker 2006)'
_computing_data_collection 'APEX 2 (Bruker 2006)'
_computing_data_reduction 'SAINT (Bruker 2006)'
_computing_molecular_graphics 'Mercury 2.3 (Macrae et al, 2008)'
_computing_publication_material 'Bruker SHELXTL'
_computing_structure_refinement 'SHELXL-97 (Sheldrick, 1997)'
_computing_structure_solution 'SHELXS-97 (Sheldrick, 1990)'
_diffrn_ambient_temperature 298(2)
_diffrn_measured_fraction_theta_full 0.937
_diffrn_measured_fraction_theta_max 0.937
_diffrn_measurement_device_type 'CCD area detector'
_diffrn_measurement_method 'phi and omega scans'
_diffrn_radiation_monochromator graphite
_diffrn_radiation_source 'fine-focus sealed tube'
_diffrn_radiation_type CuK\a
_diffrn_radiation_wavelength 1.54178
_diffrn_reflns_av_R_equivalents 0.0590
_diffrn_reflns_av_sigmaI/netI 0.0523
_diffrn_reflns_limit_h_max 8
_diffrn_reflns_limit_h_min -9
_diffrn_reflns_limit_k_max 20
_diffrn_reflns_limit_k_min -22
_diffrn_reflns_limit_l_max 25
_diffrn_reflns_limit_l_min -25
_diffrn_reflns_number 18931
_diffrn_reflns_theta_full 66.81
_diffrn_reflns_theta_max 66.81
_diffrn_reflns_theta_min 3.08
_exptl_absorpt_coefficient_mu 0.550
_exptl_absorpt_correction_T_max 0.906
_exptl_absorpt_correction_T_min 0.876
_exptl_absorpt_correction_type multi-scan
_exptl_absorpt_process_details 'SADABS (Bruker, 2006)'
_exptl_crystal_colour colorless
_exptl_crystal_density_diffrn 1.198
_exptl_crystal_density_method 'not measured'
_exptl_crystal_description Prismatic
_exptl_crystal_F_000 1232
_exptl_crystal_size_max 0.25
_exptl_crystal_size_mid 0.20
_exptl_crystal_size_min 0.18
_refine_diff_density_max 0.154
_refine_diff_density_min -0.150
_refine_diff_density_rms 0.034
_refine_ls_extinction_coef 0.0019(2)
_refine_ls_extinction_expression Fc^*^=kFc[1+0.001xFc^2^\l^3^/sin(2\q)]^-1/4^
_refine_ls_extinction_method SHELXL
_refine_ls_goodness_of_fit_ref 1.062
_refine_ls_hydrogen_treatment constr
_refine_ls_matrix_type full
_refine_ls_number_parameters 407
_refine_ls_number_reflns 5386
_refine_ls_number_restraints 0
_refine_ls_restrained_S_all 1.062
_refine_ls_R_factor_all 0.0581
_refine_ls_R_factor_gt 0.0467
_refine_ls_shift/su_max 0.000
_refine_ls_shift/su_mean 0.000
_refine_ls_structure_factor_coef Fsqd
_refine_ls_weighting_details 'calc w=1/[\s^2^(Fo^2^)+(0.0614P)^2^+0.4637P] where P=(Fo^2^+2Fc^2^)/3'
_refine_ls_weighting_scheme calc
_refine_ls_wR_factor_gt 0.1235
_refine_ls_wR_factor_ref 0.1323
_reflns_number_gt 4319
_reflns_number_total 5386
_reflns_threshold_expression >2sigma(I)
_cod_data_source_file c5sc01885d2.cif
_cod_data_source_block 14fin
_cod_depositor_comments
;
The following automatic conversions were performed:

'_symmetry_cell_setting' value 'Monoclinic' changed to 'monoclinic'
according to
/usr/data/users/saulius/crontab/automatic-downloads/rss-feeds/RSC/lib/dictionaries/cif_core.dic
dictionary named 'cif_core.dic' version 2.4.2 from 2011-04-26.

Automatic conversion script
Id: cif_fix_values 3271 2015-04-21 07:52:19Z andrius 

 Adding full bibliography for 1520695--1520700.cif.
;
_cod_original_sg_symbol_Hall -P2yn
_cod_original_sg_symbol_H-M P2(1)/n
_cod_database_code 1520699

loop_
_symmetry_equiv_pos_as_xyz
'x, y, z'
'-x+1/2, y+1/2, -z+1/2'
'-x, -y, -z'
'x-1/2, -y-1/2, z-1/2'

loop_
_atom_site_label
_atom_site_type_symbol
_atom_site_fract_x
_atom_site_fract_y
_atom_site_fract_z
_atom_site_U_iso_or_equiv
_atom_site_adp_type
_atom_site_occupancy
_atom_site_symmetry_multiplicity
_atom_site_calc_flag
_atom_site_refinement_flags
O1 O 0.2277(2) 0.22366(8) 0.06953(7) 0.0778(4) Uani 1 1 d .
N1 N 0.35544(19) 0.31082(7) 0.12930(7) 0.0545(4) Uani 1 1 d .
H1 H 0.3655 0.3313 0.1649 0.065 Uiso 1 1 calc R
N2 N 0.1844(2) 0.27416(9) 0.22197(8) 0.0705(5) Uani 1 1 d .
C1 C 0.76269(19) 0.33802(7) 0.05639(7) 0.0398(3) Uani 1 1 d .
C2 C 0.87665(19) 0.39441(7) 0.07255(7) 0.0424(3) Uani 1 1 d .
C3 C 0.9908(2) 0.41344(8) 0.03321(8) 0.0509(4) Uani 1 1 d .
H3 H 1.0691 0.4494 0.0449 0.061 Uiso 1 1 calc R
C4 C 0.9895(2) 0.37988(9) -0.02268(9) 0.0559(4) Uani 1 1 d .
H4 H 1.0662 0.3931 -0.0486 0.067 Uiso 1 1 calc R
C5 C 0.8738(2) 0.32660(8) -0.03992(8) 0.0517(4) Uani 1 1 d .
H5 H 0.8707 0.3048 -0.0782 0.062 Uiso 1 1 calc R
C6 C 0.7613(2) 0.30476(7) -0.00093(7) 0.0423(3) Uani 1 1 d .
C7 C 0.6408(2) 0.24555(8) -0.02282(8) 0.0451(4) Uani 1 1 d .
C8 C 0.6978(2) 0.17518(8) 0.00107(8) 0.0490(4) Uani 1 1 d .
C9 C 0.8602(3) 0.15041(9) -0.00402(9) 0.0598(5) Uani 1 1 d .
H9 H 0.9354 0.1782 -0.0218 0.072 Uiso 1 1 calc R
C10 C 0.9123(3) 0.08462(11) 0.01713(12) 0.0803(7) Uani 1 1 d .
H10 H 1.0215 0.0683 0.0130 0.096 Uiso 1 1 calc R
C11 C 0.8036(4) 0.04365(10) 0.04405(13) 0.0912(8) Uani 1 1 d .
H11 H 0.8387 -0.0005 0.0581 0.109 Uiso 1 1 calc R
C12 C 0.6429(4) 0.06785(10) 0.05030(12) 0.0872(8) Uani 1 1 d .
H12 H 0.5697 0.0400 0.0690 0.105 Uiso 1 1 calc R
C13 C 0.5882(3) 0.13337(9) 0.02906(9) 0.0642(5) Uani 1 1 d .
H13 H 0.4789 0.1494 0.0335 0.077 Uiso 1 1 calc R
C14 C 0.4956(2) 0.25850(8) -0.06357(8) 0.0511(4) Uani 1 1 d .
H14 H 0.4733 0.3053 -0.0716 0.061 Uiso 1 1 calc R
C15 C 0.3647(2) 0.21129(10) -0.09797(8) 0.0579(5) Uani 1 1 d .
C16 C 0.3994(3) 0.14355(10) -0.11433(9) 0.0683(5) Uani 1 1 d .
H16 H 0.5099 0.1252 -0.1012 0.082 Uiso 1 1 calc R
C17 C 0.2736(4) 0.10342(14) -0.14942(11) 0.0888(8) Uani 1 1 d .
H17 H 0.2992 0.0583 -0.1599 0.107 Uiso 1 1 calc R
C18 C 0.1110(4) 0.1296(2) -0.16897(14) 0.1180(12) Uani 1 1 d .
H18 H 0.0250 0.1018 -0.1916 0.142 Uiso 1 1 calc R
C19 C 0.0737(3) 0.1968(2) -0.15540(17) 0.1392(16) Uani 1 1 d .
H19 H -0.0365 0.2149 -0.1698 0.167 Uiso 1 1 calc R
C20 C 0.2008(3) 0.23788(16) -0.12018(13) 0.0960(9) Uani 1 1 d .
H20 H 0.1756 0.2836 -0.1114 0.115 Uiso 1 1 calc R
C21 C 0.8772(2) 0.43691(7) 0.13028(8) 0.0441(4) Uani 1 1 d .
C22 C 0.7143(2) 0.47536(7) 0.13396(7) 0.0428(4) Uani 1 1 d .
C23 C 0.6257(2) 0.51141(8) 0.08298(8) 0.0490(4) Uani 1 1 d .
H23 H 0.6707 0.5127 0.0463 0.059 Uiso 1 1 calc R
C24 C 0.4718(3) 0.54546(9) 0.08566(9) 0.0593(5) Uani 1 1 d .
H24 H 0.4140 0.5693 0.0509 0.071 Uiso 1 1 calc R
C25 C 0.4038(3) 0.54403(10) 0.13998(11) 0.0677(5) Uani 1 1 d .
H25 H 0.3003 0.5669 0.1420 0.081 Uiso 1 1 calc R
C26 C 0.4898(3) 0.50857(11) 0.19092(10) 0.0678(5) Uani 1 1 d .
H26 H 0.4446 0.5077 0.2276 0.081 Uiso 1 1 calc R
C27 C 0.6431(2) 0.47419(9) 0.18817(8) 0.0551(4) Uani 1 1 d .
H27 H 0.6995 0.4500 0.2229 0.066 Uiso 1 1 calc R
C28 C 1.0219(2) 0.44098(9) 0.17351(9) 0.0540(4) Uani 1 1 d .
H28 H 1.1116 0.4115 0.1675 0.065 Uiso 1 1 calc R
C29 C 1.0594(2) 0.48561(10) 0.22937(9) 0.0567(4) Uani 1 1 d .
C30 C 1.0103(3) 0.55530(11) 0.22860(11) 0.0729(6) Uani 1 1 d .
H30 H 0.9469 0.5746 0.1924 0.087 Uiso 1 1 calc R
C31 C 1.0560(3) 0.59589(14) 0.28195(15) 0.0933(8) Uani 1 1 d .
H31 H 1.0231 0.6423 0.2813 0.112 Uiso 1 1 calc R
C32 C 1.1493(4) 0.56767(17) 0.33547(13) 0.0981(9) Uani 1 1 d .
H32 H 1.1788 0.5950 0.3710 0.118 Uiso 1 1 calc R
C33 C 1.1992(3) 0.49975(16) 0.33686(11) 0.0880(7) Uani 1 1 d .
H33 H 1.2624 0.4808 0.3732 0.106 Uiso 1 1 calc R
C34 C 1.1550(3) 0.45933(12) 0.28386(10) 0.0714(5) Uani 1 1 d .
H34 H 1.1906 0.4133 0.2850 0.086 Uiso 1 1 calc R
C35 C 0.6473(2) 0.31231(8) 0.10061(8) 0.0441(4) Uani 1 1 d .
H35A H 0.6955 0.3280 0.1424 0.053 Uiso 1 1 calc R
H35B H 0.6497 0.2620 0.1010 0.053 Uiso 1 1 calc R
C36 C 0.4580(2) 0.33617(9) 0.08447(9) 0.0512(4) Uani 1 1 d .
H36A H 0.4542 0.3864 0.0836 0.061 Uiso 1 1 calc R
H36B H 0.4075 0.3195 0.0432 0.061 Uiso 1 1 calc R
C37 C 0.2468(2) 0.25737(8) 0.11768(8) 0.0493(4) Uani 1 1 d .
C38 C 0.1449(2) 0.23999(8) 0.16838(8) 0.0501(4) Uani 1 1 d .
C39 C 0.0181(3) 0.19019(10) 0.15751(10) 0.0658(5) Uani 1 1 d .
H39 H -0.0066 0.1679 0.1191 0.079 Uiso 1 1 calc R
C40 C -0.0725(3) 0.17360(13) 0.20431(12) 0.0812(7) Uani 1 1 d .
H40 H -0.1588 0.1398 0.1982 0.097 Uiso 1 1 calc R
C41 C -0.0330(4) 0.20755(15) 0.25934(13) 0.0936(8) Uani 1 1 d .
H41 H -0.0924 0.1978 0.2917 0.112 Uiso 1 1 calc R
C42 C 0.0953(4) 0.25632(15) 0.26667(12) 0.0943(8) Uani 1 1 d .
H42 H 0.1226 0.2786 0.3051 0.113 Uiso 1 1 calc R

loop_
_atom_site_aniso_label
_atom_site_aniso_U_11
_atom_site_aniso_U_22
_atom_site_aniso_U_33
_atom_site_aniso_U_23
_atom_site_aniso_U_13
_atom_site_aniso_U_12
O1 0.0910(11) 0.0823(9) 0.0667(9) -0.0200(7) 0.0322(8) -0.0327(8)
N1 0.0487(8) 0.0592(8) 0.0594(9) -0.0100(7) 0.0195(7) -0.0094(6)
N2 0.0703(11) 0.0824(11) 0.0638(10) -0.0122(8) 0.0254(9) -0.0116(9)
C1 0.0353(8) 0.0365(7) 0.0473(8) 0.0030(6) 0.0062(6) 0.0036(6)
C2 0.0376(8) 0.0385(7) 0.0507(9) 0.0000(6) 0.0066(7) 0.0023(6)
C3 0.0444(9) 0.0455(8) 0.0644(11) -0.0019(8) 0.0138(8) -0.0065(7)
C4 0.0548(10) 0.0532(9) 0.0655(11) -0.0022(8) 0.0267(9) -0.0069(8)
C5 0.0561(10) 0.0478(8) 0.0549(10) -0.0046(7) 0.0199(8) -0.0007(7)
C6 0.0412(8) 0.0369(7) 0.0487(8) 0.0002(6) 0.0077(7) 0.0024(6)
C7 0.0477(9) 0.0408(8) 0.0480(9) -0.0043(7) 0.0120(7) -0.0016(7)
C8 0.0606(11) 0.0401(8) 0.0451(9) -0.0063(7) 0.0066(8) -0.0038(7)
C9 0.0643(12) 0.0485(9) 0.0670(11) -0.0027(8) 0.0124(9) 0.0046(8)
C10 0.0948(17) 0.0585(11) 0.0883(16) -0.0036(11) 0.0188(13) 0.0229(11)
C11 0.141(2) 0.0464(10) 0.0922(17) 0.0102(11) 0.0373(17) 0.0186(13)
C12 0.130(2) 0.0503(10) 0.0923(17) 0.0094(11) 0.0500(16) -0.0023(12)
C13 0.0826(14) 0.0500(9) 0.0644(12) 0.0002(8) 0.0251(10) -0.0044(9)
C14 0.0514(10) 0.0475(8) 0.0542(10) -0.0038(7) 0.0092(8) -0.0002(7)
C15 0.0517(10) 0.0745(11) 0.0481(9) -0.0102(8) 0.0108(8) -0.0099(9)
C16 0.0817(14) 0.0658(11) 0.0548(11) -0.0103(9) 0.0051(10) -0.0155(10)
C17 0.107(2) 0.0958(16) 0.0635(13) -0.0240(12) 0.0134(13) -0.0407(15)
C18 0.0784(18) 0.181(3) 0.099(2) -0.075(2) 0.0268(16) -0.053(2)
C19 0.0483(14) 0.236(4) 0.130(3) -0.100(3) 0.0054(15) -0.0058(19)
C20 0.0510(12) 0.141(2) 0.0922(17) -0.0521(17) 0.0029(12) 0.0058(14)
C21 0.0416(8) 0.0397(7) 0.0505(9) -0.0009(7) 0.0067(7) -0.0026(6)
C22 0.0417(8) 0.0389(7) 0.0470(8) -0.0039(6) 0.0060(7) -0.0038(6)
C23 0.0552(10) 0.0408(8) 0.0506(9) 0.0016(7) 0.0085(8) 0.0012(7)
C24 0.0613(11) 0.0471(9) 0.0663(11) 0.0033(8) 0.0031(9) 0.0105(8)
C25 0.0546(11) 0.0660(11) 0.0832(14) -0.0060(10) 0.0142(10) 0.0149(9)
C26 0.0572(11) 0.0855(13) 0.0646(12) -0.0042(10) 0.0219(10) 0.0057(10)
C27 0.0508(10) 0.0655(10) 0.0491(9) 0.0044(8) 0.0090(8) 0.0017(8)
C28 0.0415(9) 0.0558(9) 0.0630(11) -0.0079(8) 0.0048(8) 0.0018(7)
C29 0.0384(9) 0.0677(11) 0.0631(11) -0.0143(9) 0.0065(8) -0.0073(8)
C30 0.0643(13) 0.0669(12) 0.0846(15) -0.0193(11) 0.0055(11) -0.0095(10)
C31 0.0860(17) 0.0797(15) 0.116(2) -0.0438(15) 0.0219(16) -0.0198(13)
C32 0.0943(19) 0.126(2) 0.0775(17) -0.0427(17) 0.0238(15) -0.0428(17)
C33 0.0816(16) 0.116(2) 0.0627(13) -0.0139(14) 0.0033(12) -0.0261(15)
C34 0.0572(12) 0.0879(14) 0.0658(12) -0.0080(11) 0.0017(10) -0.0077(10)
C35 0.0460(9) 0.0398(7) 0.0475(8) 0.0012(6) 0.0112(7) -0.0019(6)
C36 0.0457(9) 0.0498(8) 0.0602(10) 0.0039(8) 0.0151(8) -0.0026(7)
C37 0.0437(9) 0.0521(9) 0.0530(10) -0.0017(8) 0.0114(7) 0.0004(7)
C38 0.0441(9) 0.0527(9) 0.0546(10) 0.0044(8) 0.0120(8) 0.0041(7)
C39 0.0625(12) 0.0721(12) 0.0648(12) 0.0009(9) 0.0167(10) -0.0151(9)
C40 0.0712(14) 0.0915(15) 0.0867(16) 0.0096(13) 0.0297(12) -0.0206(12)
C41 0.0974(19) 0.1177(19) 0.0767(16) 0.0021(14) 0.0446(14) -0.0211(16)
C42 0.1019(19) 0.122(2) 0.0694(14) -0.0180(14) 0.0418(14) -0.0276(16)

loop_
_atom_type_symbol
_atom_type_description
_atom_type_scat_dispersion_real
_atom_type_scat_dispersion_imag
_atom_type_scat_source
C C 0.0181 0.0091 'International Tables Vol C Tables 4.2.6.8 and 6.1.1.4'
H H 0.0000 0.0000 'International Tables Vol C Tables 4.2.6.8 and 6.1.1.4'
N N 0.0311 0.0180 'International Tables Vol C Tables 4.2.6.8 and 6.1.1.4'
O O 0.0492 0.0322 'International Tables Vol C Tables 4.2.6.8 and 6.1.1.4'

loop_
_geom_angle_atom_site_label_1
_geom_angle_atom_site_label_2
_geom_angle_atom_site_label_3
_geom_angle
C37 N1 C36 122.87(15)
C37 N1 H1 118.6
C36 N1 H1 118.6
C38 N2 C42 116.24(19)
C6 C1 C2 118.59(14)
C6 C1 C35 120.38(13)
C2 C1 C35 121.01(14)
C3 C2 C1 119.73(14)
C3 C2 C21 117.75(14)
C1 C2 C21 122.49(13)
C4 C3 C2 121.06(15)
C4 C3 H3 119.5
C2 C3 H3 119.5
C5 C4 C3 119.51(15)
C5 C4 H4 120.2
C3 C4 H4 120.2
C4 C5 C6 121.04(16)
C4 C5 H5 119.5
C6 C5 H5 119.5
C5 C6 C1 119.99(14)
C5 C6 C7 117.72(14)
C1 C6 C7 122.29(13)
C14 C7 C8 124.58(15)
C14 C7 C6 118.67(14)
C8 C7 C6 116.70(14)
C9 C8 C13 118.81(16)
C9 C8 C7 120.54(15)
C13 C8 C7 120.65(16)
C8 C9 C10 120.68(19)
C8 C9 H9 119.7
C10 C9 H9 119.7
C11 C10 C9 120.2(2)
C11 C10 H10 119.9
C9 C10 H10 119.9
C10 C11 C12 119.8(2)
C10 C11 H11 120.1
C12 C11 H11 120.1
C11 C12 C13 120.7(2)
C11 C12 H12 119.6
C13 C12 H12 119.6
C12 C13 C8 119.7(2)
C12 C13 H13 120.1
C8 C13 H13 120.1
C7 C14 C15 130.92(16)
C7 C14 H14 114.5
C15 C14 H14 114.5
C20 C15 C16 117.9(2)
C20 C15 C14 117.70(19)
C16 C15 C14 124.09(18)
C17 C16 C15 121.2(2)
C17 C16 H16 119.4
C15 C16 H16 119.4
C18 C17 C16 120.1(3)
C18 C17 H17 120.0
C16 C17 H17 120.0
C17 C18 C19 120.3(2)
C17 C18 H18 119.8
C19 C18 H18 119.8
C18 C19 C20 119.9(3)
C18 C19 H19 120.1
C20 C19 H19 120.1
C15 C20 C19 120.5(3)
C15 C20 H20 119.7
C19 C20 H20 119.7
C28 C21 C22 123.84(15)
C28 C21 C2 119.77(14)
C22 C21 C2 116.32(14)
C23 C22 C27 117.94(15)
C23 C22 C21 121.12(14)
C27 C22 C21 120.90(15)
C24 C23 C22 121.28(16)
C24 C23 H23 119.4
C22 C23 H23 119.4
C23 C24 C25 119.92(18)
C23 C24 H24 120.0
C25 C24 H24 120.0
C26 C25 C24 119.57(17)
C26 C25 H25 120.2
C24 C25 H25 120.2
C25 C26 C27 120.54(18)
C25 C26 H26 119.7
C27 C26 H26 119.7
C26 C27 C22 120.75(17)
C26 C27 H27 119.6
C22 C27 H27 119.6
C21 C28 C29 129.17(16)
C21 C28 H28 115.4
C29 C28 H28 115.4
C34 C29 C30 117.96(19)
C34 C29 C28 119.42(18)
C30 C29 C28 122.52(18)
C31 C30 C29 120.1(2)
C31 C30 H30 120.0
C29 C30 H30 120.0
C32 C31 C30 120.2(2)
C32 C31 H31 119.9
C30 C31 H31 119.9
C33 C32 C31 120.4(2)
C33 C32 H32 119.8
C31 C32 H32 119.8
C32 C33 C34 119.6(3)
C32 C33 H33 120.2
C34 C33 H33 120.2
C29 C34 C33 121.7(2)
C29 C34 H34 119.1
C33 C34 H34 119.1
C1 C35 C36 114.67(13)
C1 C35 H35A 108.6
C36 C35 H35A 108.6
C1 C35 H35B 108.6
C36 C35 H35B 108.6
H35A C35 H35B 107.6
N1 C36 C35 111.84(14)
N1 C36 H36A 109.2
C35 C36 H36A 109.2
N1 C36 H36B 109.2
C35 C36 H36B 109.2
H36A C36 H36B 107.9
O1 C37 N1 123.47(16)
O1 C37 C38 120.73(15)
N1 C37 C38 115.80(15)
N2 C38 C39 123.13(17)
N2 C38 C37 117.57(15)
C39 C38 C37 119.30(16)
C38 C39 C40 119.1(2)
C38 C39 H39 120.4
C40 C39 H39 120.4
C41 C40 C39 118.5(2)
C41 C40 H40 120.8
C39 C40 H40 120.8
C40 C41 C42 119.0(2)
C40 C41 H41 120.5
C42 C41 H41 120.5
N2 C42 C41 124.0(2)
N2 C42 H42 118.0
C41 C42 H42 118.0

loop_
_geom_bond_atom_site_label_1
_geom_bond_atom_site_label_2
_geom_bond_distance
O1 C37 1.220(2)
N1 C37 1.331(2)
N1 C36 1.455(2)
N1 H1 0.8600
N2 C38 1.328(2)
N2 C42 1.340(3)
C1 C6 1.402(2)
C1 C2 1.410(2)
C1 C35 1.517(2)
C2 C3 1.393(2)
C2 C21 1.500(2)
C3 C4 1.377(3)
C3 H3 0.9300
C4 C5 1.376(2)
C4 H4 0.9300
C5 C6 1.393(2)
C5 H5 0.9300
C6 C7 1.503(2)
C7 C14 1.334(2)
C7 C8 1.492(2)
C8 C9 1.380(3)
C8 C13 1.394(2)
C9 C10 1.386(3)
C9 H9 0.9300
C10 C11 1.367(3)
C10 H10 0.9300
C11 C12 1.370(4)
C11 H11 0.9300
C12 C13 1.387(3)
C12 H12 0.9300
C13 H13 0.9300
C14 C15 1.471(3)
C14 H14 0.9300
C15 C20 1.385(3)
C15 C16 1.394(3)
C16 C17 1.372(3)
C16 H16 0.9300
C17 C18 1.364(4)
C17 H17 0.9300
C18 C19 1.373(5)
C18 H18 0.9300
C19 C20 1.389(4)
C19 H19 0.9300
C20 H20 0.9300
C21 C28 1.339(2)
C21 C22 1.489(2)
C22 C23 1.386(2)
C22 C27 1.393(2)
C23 C24 1.382(3)
C23 H23 0.9300
C24 C25 1.382(3)
C24 H24 0.9300
C25 C26 1.373(3)
C25 H25 0.9300
C26 C27 1.381(3)
C26 H26 0.9300
C27 H27 0.9300
C28 C29 1.476(3)
C28 H28 0.9300
C29 C34 1.381(3)
C29 C30 1.397(3)
C30 C31 1.393(3)
C30 H30 0.9300
C31 C32 1.372(4)
C31 H31 0.9300
C32 C33 1.365(4)
C32 H32 0.9300
C33 C34 1.385(3)
C33 H33 0.9300
C34 H34 0.9300
C35 C36 1.530(2)
C35 H35A 0.9700
C35 H35B 0.9700
C36 H36A 0.9700
C36 H36B 0.9700
C37 C38 1.510(2)
C38 C39 1.371(3)
C39 C40 1.379(3)
C39 H39 0.9300
C40 C41 1.352(4)
C40 H40 0.9300
C41 C42 1.364(4)
C41 H41 0.9300
C42 H42 0.9300
